data_2018840
loop_
_publ_author_name
'Degtyarenko, Anna S.'
'Domasevitch, Konstantin V.'

_publ_section_title
;
 Cadmium(II) iodide and thiocyanate complexes adopted by polycyclic
 1,4-bis(pyridazin-4-yl)benzene: interplay of coordination and \p--\p
 stacking interactions
;
_journal_coeditor_code TP3018
_journal_issue 3
_journal_name_full 'Acta Crystallographica Section C'
_journal_page_first 219
_journal_page_last 224
_journal_paper_doi 10.1107/S0108270113002801
_journal_volume 69
_journal_year 2013
_chemical_formula_iupac '[Cd (C14 H10 N4)4 (H2 O)2] [Cd2 I6]'
_chemical_formula_moiety 'C56 H44 Cd N16 O2 2+, Cd2 I6 2-'
_chemical_formula_sum 'C56 H44 Cd3 I6 N16 O2'
_chemical_formula_weight 2071.67
_chemical_name_systematic
;
Diaquatetrakis[1,4-bis(pyridazin-4-yl)benzene-\k<i>N</i>^2^]cadmium(II)
hexaiodidodicadmate(II)
;
_space_group_IT_number 2
_space_group_name_Hall '-P 1'
_symmetry_cell_setting triclinic
_symmetry_space_group_name_Hall '-P 1'
_symmetry_space_group_name_H-M 'P -1'
_atom_sites_solution_hydrogens geom
_atom_sites_solution_primary direct
_atom_sites_solution_secondary difmap
_audit_creation_method SHELXL97
_cell_angle_alpha 81.885(2)
_cell_angle_beta 81.742(3)
_cell_angle_gamma 79.870(2)
_cell_formula_units_Z 1
_cell_length_a 8.0710(3)
_cell_length_b 13.0867(5)
_cell_length_c 15.2422(7)
_cell_measurement_reflns_used 18145
_cell_measurement_temperature 213(2)
_cell_measurement_theta_max 26.35
_cell_measurement_theta_min 1.36
_cell_volume 1557.26(11)
_computing_cell_refinement 'SAINT (Bruker, 2008)'
_computing_data_collection 'APEX2 (Bruker, 2008)'
_computing_data_reduction 'SAINT (Bruker, 2008)'
_computing_molecular_graphics 'DIAMOND (Brandenburg, 1999)'
_computing_publication_material 'WinGX (Farrugia, 2012)'
_computing_structure_refinement 'SHELXL97 (Sheldrick, 2008)'
_computing_structure_solution 'SHELXS97 (Sheldrick, 2008)'
_diffrn_ambient_temperature 213(2)
_diffrn_measured_fraction_theta_full 0.994
_diffrn_measured_fraction_theta_max 0.994
_diffrn_measurement_device_type 'Bruker APEXII area-detector'
_diffrn_measurement_method \w
_diffrn_radiation_monochromator graphite
_diffrn_radiation_source 'fine-focus sealed tube'
_diffrn_radiation_type MoK\a
_diffrn_radiation_wavelength 0.71073
_diffrn_reflns_av_R_equivalents 0.0301
_diffrn_reflns_av_sigmaI/netI 0.0387
_diffrn_reflns_limit_h_max 9
_diffrn_reflns_limit_h_min -9
_diffrn_reflns_limit_k_max 16
_diffrn_reflns_limit_k_min -16
_diffrn_reflns_limit_l_max 19
_diffrn_reflns_limit_l_min -19
_diffrn_reflns_number 18145
_diffrn_reflns_theta_full 26.36
_diffrn_reflns_theta_max 26.35
_diffrn_reflns_theta_min 1.36
_diffrn_standards_decay_% 0
_exptl_absorpt_coefficient_mu 4.044
_exptl_absorpt_correction_T_max 0.5639
_exptl_absorpt_correction_T_min 0.4985
_exptl_absorpt_correction_type numerical
_exptl_absorpt_process_details 'face-indexed (SADABS; Bruker, 2008)'
_exptl_crystal_colour yellow
_exptl_crystal_density_diffrn 2.209
_exptl_crystal_density_method 'not measured'
_exptl_crystal_description prism
_exptl_crystal_F_000 970
_exptl_crystal_size_max 0.20
_exptl_crystal_size_mid 0.19
_exptl_crystal_size_min 0.16
_refine_diff_density_max 1.040
_refine_diff_density_min -0.927
_refine_ls_extinction_method none
_refine_ls_goodness_of_fit_ref 1.022
_refine_ls_hydrogen_treatment constr
_refine_ls_matrix_type full
_refine_ls_number_parameters 385
_refine_ls_number_reflns 6320
_refine_ls_number_restraints 0
_refine_ls_restrained_S_all 1.022
_refine_ls_R_factor_all 0.0446
_refine_ls_R_factor_gt 0.0292
_refine_ls_shift/su_max 0.001
_refine_ls_shift/su_mean 0.000
_refine_ls_structure_factor_coef Fsqd
_refine_ls_weighting_details 'calc w = 1/[\s^2^(Fo^2^)+(0.0220P)^2^+0.7356P] where P=(Fo^2^+2Fc^2^)/3'
_refine_ls_weighting_scheme calc
_refine_ls_wR_factor_gt 0.0557
_refine_ls_wR_factor_ref 0.0611
_reflns_number_gt 4886
_reflns_number_total 6320
_reflns_threshold_expression I>2\s(I)
_cod_data_source_file tp3018.cif
_cod_data_source_block I
_cod_database_code 2018840
_cod_database_fobs_code 2018840

loop_
_symmetry_equiv_pos_as_xyz
'x, y, z'
'-x, -y, -z'

loop_
_atom_site_type_symbol
_atom_site_label
_atom_site_fract_x
_atom_site_fract_y
_atom_site_fract_z
_atom_site_U_iso_or_equiv
_atom_site_adp_type
_atom_site_calc_flag
_atom_site_refinement_flags
_atom_site_occupancy
_atom_site_symmetry_multiplicity
Cd Cd1 1.0000 0.0000 0.0000 0.02707(10) Uani d S 1 2
Cd Cd2A 0.3046(2) 0.46357(17) 0.46770(16) 0.0573(4) Uani d P 0.50 1
Cd Cd2B 0.2488(2) 0.48662(17) 0.45048(16) 0.0528(4) Uani d P 0.50 1
I I1 0.08549(3) 0.43341(2) 0.619573(19) 0.04554(9) Uani d . 1 1
I I2 0.38460(3) 0.66554(2) 0.44533(2) 0.04999(9) Uani d . 1 1
I I3 0.38632(4) 0.37457(2) 0.31392(2) 0.04989(9) Uani d . 1 1
O O1 1.2106(3) 0.05672(18) 0.05284(16) 0.0354(6) Uani d . 1 1
H H1W 1.2886 0.0071 0.0675 0.053 Uiso d R 1 1
H H2W 1.1759 0.0904 0.0975 0.053 Uiso d R 1 1
N N1 0.8956(4) 0.1811(2) -0.1537(2) 0.0355(8) Uani d . 1 1
N N2 0.9210(4) 0.1763(2) -0.0680(2) 0.0331(7) Uani d . 1 1
N N3 0.4760(4) 0.9057(3) 0.1966(2) 0.0417(8) Uani d . 1 1
N N4 0.4601(4) 0.9010(2) 0.1111(2) 0.0385(8) Uani d . 1 1
N N5 0.6741(4) 0.1186(2) 0.1163(2) 0.0334(7) Uani d . 1 1
N N6 0.8112(4) 0.0462(2) 0.13112(19) 0.0289(7) Uani d . 1 1
N N7 1.0058(4) -0.2434(3) 0.8036(2) 0.0387(8) Uani d . 1 1
N N8 0.8869(4) -0.1572(2) 0.7958(2) 0.0375(8) Uani d . 1 1
C C1 0.8873(4) 0.2617(3) -0.0270(3) 0.0318(9) Uani d . 1 1
H H1 0.9072 0.2556 0.0329 0.038 Uiso calc R 1 1
C C2 0.8235(4) 0.3605(3) -0.0681(3) 0.0302(8) Uani d . 1 1
C C3 0.7996(5) 0.3650(3) -0.1559(3) 0.0374(9) Uani d . 1 1
H H3 0.7584 0.4287 -0.1883 0.045 Uiso calc R 1 1
C C4 0.8377(5) 0.2734(3) -0.1959(3) 0.0363(9) Uani d . 1 1
H H4 0.8216 0.2770 -0.2562 0.044 Uiso calc R 1 1
C C5 0.5265(4) 0.8167(3) 0.0725(3) 0.0339(9) Uani d . 1 1
H H5 0.5137 0.8171 0.0121 0.041 Uiso calc R 1 1
C C6 0.6151(4) 0.7265(3) 0.1159(3) 0.0307(9) Uani d . 1 1
C C7 0.6285(5) 0.7315(3) 0.2038(3) 0.0411(10) Uani d . 1 1
H H7 0.6833 0.6741 0.2388 0.049 Uiso calc R 1 1
C C8 0.5591(5) 0.8234(3) 0.2394(3) 0.0471(11) Uani d . 1 1
H H8 0.5729 0.8269 0.2991 0.057 Uiso calc R 1 1
C C9 0.7798(4) 0.4536(3) -0.0189(3) 0.0310(9) Uani d . 1 1
C C10 0.7936(5) 0.5533(3) -0.0643(3) 0.0371(9) Uani d . 1 1
H H10 0.8379 0.5608 -0.1249 0.045 Uiso calc R 1 1
C C11 0.7421(5) 0.6402(3) -0.0197(3) 0.0375(9) Uani d . 1 1
H H11 0.7512 0.7067 -0.0508 0.045 Uiso calc R 1 1
C C12 0.6778(4) 0.6322(3) 0.0690(3) 0.0298(8) Uani d . 1 1
C C13 0.6691(5) 0.5331(3) 0.1150(3) 0.0408(10) Uani d . 1 1
H H13 0.6293 0.5256 0.1762 0.049 Uiso calc R 1 1
C C14 0.7193(5) 0.4456(3) 0.0704(3) 0.0420(10) Uani d . 1 1
H H14 0.7119 0.3791 0.1019 0.050 Uiso calc R 1 1
C C15 0.8386(4) 0.0075(3) 0.2134(2) 0.0293(8) Uani d . 1 1
H H15 0.9356 -0.0429 0.2209 0.035 Uiso calc R 1 1
C C16 0.7340(4) 0.0359(3) 0.2902(2) 0.0264(8) Uani d . 1 1
C C17 0.5966(4) 0.1110(3) 0.2748(3) 0.0327(9) Uani d . 1 1
H H17 0.5203 0.1361 0.3225 0.039 Uiso calc R 1 1
C C18 0.5730(5) 0.1492(3) 0.1872(3) 0.0365(9) Uani d . 1 1
H H18 0.4782 0.2007 0.1774 0.044 Uiso calc R 1 1
C C19 0.8426(4) -0.1163(3) 0.7170(3) 0.0328(9) Uani d . 1 1
H H19 0.7599 -0.0559 0.7148 0.039 Uiso calc R 1 1
C C20 0.9090(4) -0.1555(3) 0.6363(2) 0.0269(8) Uani d . 1 1
C C21 1.0288(5) -0.2432(3) 0.6460(3) 0.0390(10) Uani d . 1 1
H H21 1.0812 -0.2758 0.5957 0.047 Uiso calc R 1 1
C C22 1.0722(5) -0.2837(3) 0.7297(3) 0.0435(10) Uani d . 1 1
H H22 1.1548 -0.3439 0.7342 0.052 Uiso calc R 1 1
C C23 0.7719(4) -0.0130(3) 0.3803(2) 0.0285(8) Uani d . 1 1
C C24 0.7275(5) 0.0407(3) 0.4550(3) 0.0337(9) Uani d . 1 1
H H24 0.6679 0.1093 0.4488 0.040 Uiso calc R 1 1
C C25 0.7689(5) -0.0043(3) 0.5377(2) 0.0342(9) Uani d . 1 1
H H25 0.7387 0.0342 0.5867 0.041 Uiso calc R 1 1
C C26 0.8549(4) -0.1061(3) 0.5498(2) 0.0290(8) Uani d . 1 1
C C27 0.8953(5) -0.1609(3) 0.4752(3) 0.0415(10) Uani d . 1 1
H H27 0.9513 -0.2304 0.4817 0.050 Uiso calc R 1 1
C C28 0.8548(5) -0.1150(3) 0.3929(3) 0.0407(10) Uani d . 1 1
H H28 0.8839 -0.1536 0.3438 0.049 Uiso calc R 1 1

loop_
_atom_site_aniso_label
_atom_site_aniso_U_11
_atom_site_aniso_U_22
_atom_site_aniso_U_33
_atom_site_aniso_U_12
_atom_site_aniso_U_13
_atom_site_aniso_U_23
Cd1 0.0360(2) 0.02320(19) 0.0192(2) 0.00151(16) -0.00280(17) -0.00154(15)
Cd2A 0.0673(12) 0.0524(9) 0.0485(9) -0.0122(8) 0.0175(7) -0.0151(6)
Cd2B 0.0519(9) 0.0564(10) 0.0502(9) -0.0135(7) 0.0121(6) -0.0193(7)
I1 0.03864(15) 0.05538(18) 0.03680(17) -0.00085(13) -0.00263(13) 0.00401(14)
I2 0.04687(17) 0.04602(17) 0.0560(2) -0.01024(13) 0.00167(14) -0.00683(15)
I3 0.05963(19) 0.04255(17) 0.04205(19) 0.00439(14) 0.00069(14) -0.00915(14)
O1 0.0384(14) 0.0337(14) 0.0326(16) 0.0043(12) -0.0057(12) -0.0100(12)
N1 0.0402(18) 0.0326(18) 0.0292(19) 0.0010(15) -0.0001(15) -0.0012(15)
N2 0.0383(18) 0.0271(16) 0.0300(19) 0.0003(14) -0.0037(15) 0.0023(14)
N3 0.046(2) 0.039(2) 0.041(2) -0.0069(16) -0.0056(18) -0.0095(17)
N4 0.0397(19) 0.0302(17) 0.045(2) 0.0005(15) -0.0091(17) -0.0058(16)
N5 0.0337(17) 0.0361(18) 0.0287(19) 0.0007(15) -0.0071(15) -0.0018(15)
N6 0.0315(16) 0.0332(17) 0.0219(17) -0.0036(14) -0.0022(14) -0.0057(14)
N7 0.049(2) 0.0411(19) 0.0257(19) -0.0056(17) -0.0068(16) -0.0011(16)
N8 0.0430(19) 0.0435(19) 0.0259(19) -0.0046(16) -0.0046(16) -0.0060(16)
C1 0.036(2) 0.028(2) 0.029(2) -0.0008(17) -0.0044(18) 0.0017(17)
C2 0.032(2) 0.0246(19) 0.031(2) -0.0023(16) -0.0028(17) 0.0025(17)
C3 0.045(2) 0.029(2) 0.031(2) 0.0016(18) -0.0017(19) 0.0082(18)
C4 0.044(2) 0.036(2) 0.026(2) -0.0007(19) -0.0071(19) 0.0011(18)
C5 0.036(2) 0.033(2) 0.033(2) -0.0035(18) -0.0078(18) -0.0026(18)
C6 0.031(2) 0.028(2) 0.033(2) -0.0044(16) -0.0059(17) -0.0011(17)
C7 0.050(3) 0.035(2) 0.038(3) 0.000(2) -0.017(2) 0.0010(19)
C8 0.062(3) 0.047(3) 0.037(3) -0.012(2) -0.013(2) -0.010(2)
C9 0.031(2) 0.0275(19) 0.032(2) -0.0006(16) -0.0059(18) 0.0017(17)
C10 0.048(2) 0.030(2) 0.029(2) -0.0037(18) 0.0008(19) 0.0023(18)
C11 0.046(2) 0.025(2) 0.039(3) -0.0078(18) -0.001(2) 0.0044(18)
C12 0.032(2) 0.0262(19) 0.030(2) -0.0020(16) -0.0093(17) 0.0023(17)
C13 0.058(3) 0.034(2) 0.024(2) 0.001(2) 0.002(2) 0.0008(18)
C14 0.056(3) 0.026(2) 0.038(3) -0.0003(19) -0.001(2) 0.0072(18)
C15 0.0290(19) 0.032(2) 0.026(2) 0.0002(16) -0.0013(17) -0.0084(17)
C16 0.0297(19) 0.0251(18) 0.024(2) -0.0029(16) -0.0014(16) -0.0042(16)
C17 0.034(2) 0.034(2) 0.027(2) 0.0017(17) 0.0012(17) -0.0072(17)
C18 0.033(2) 0.038(2) 0.034(2) 0.0059(18) -0.0086(19) -0.0024(19)
C19 0.033(2) 0.035(2) 0.030(2) -0.0028(17) -0.0048(18) -0.0042(18)
C20 0.0286(19) 0.0305(19) 0.023(2) -0.0091(16) -0.0009(16) -0.0038(16)
C21 0.047(2) 0.039(2) 0.027(2) 0.0071(19) -0.0021(19) -0.0084(19)
C22 0.047(2) 0.041(2) 0.038(3) 0.005(2) -0.007(2) -0.002(2)
C23 0.032(2) 0.030(2) 0.022(2) -0.0047(16) -0.0004(16) -0.0036(16)
C24 0.039(2) 0.028(2) 0.030(2) 0.0029(17) -0.0023(18) -0.0055(17)
C25 0.046(2) 0.033(2) 0.023(2) 0.0002(18) -0.0013(18) -0.0112(17)
C26 0.035(2) 0.0287(19) 0.023(2) -0.0059(17) -0.0027(17) -0.0022(16)
C27 0.057(3) 0.029(2) 0.036(3) 0.0098(19) -0.013(2) -0.0085(19)
C28 0.060(3) 0.035(2) 0.027(2) 0.005(2) -0.010(2) -0.0103(18)

loop_
_atom_type_symbol
_atom_type_description
_atom_type_scat_dispersion_real
_atom_type_scat_dispersion_imag
_atom_type_scat_source
C C 0.0033 0.0016 'International Tables Vol C Tables 4.2.6.8 and 6.1.1.4'
H H 0.0000 0.0000 'International Tables Vol C Tables 4.2.6.8 and 6.1.1.4'
N N 0.0061 0.0033 'International Tables Vol C Tables 4.2.6.8 and 6.1.1.4'
O O 0.0106 0.0060 'International Tables Vol C Tables 4.2.6.8 and 6.1.1.4'
Cd Cd -0.8075 1.2024 'International Tables Vol C Tables 4.2.6.8 and 6.1.1.4'
I I -0.4742 1.8119 'International Tables Vol C Tables 4.2.6.8 and 6.1.1.4'

loop_
_geom_angle_atom_site_label_1
_geom_angle_atom_site_label_2
_geom_angle_atom_site_label_3
_geom_angle_site_symmetry_1
_geom_angle_site_symmetry_3
_geom_angle
_geom_angle_publ_flag
O1 Cd1 O1 . 2_755 180.00(14) n
O1 Cd1 N2 . 2_755 92.37(9) y
O1 Cd1 N2 2_755 2_755 87.63(9) n
O1 Cd1 N2 . . 87.63(9) y
O1 Cd1 N2 2_755 . 92.37(9) n
N2 Cd1 N2 2_755 . 180.0(2) n
O1 Cd1 N6 . 2_755 90.40(9) y
O1 Cd1 N6 2_755 2_755 89.60(9) n
N2 Cd1 N6 2_755 2_755 87.90(10) n
N2 Cd1 N6 . 2_755 92.10(10) y
O1 Cd1 N6 . . 89.60(9) y
O1 Cd1 N6 2_755 . 90.40(9) n
N2 Cd1 N6 2_755 . 92.10(10) n
N2 Cd1 N6 . . 87.90(10) y
N6 Cd1 N6 2_755 . 180.00(16) n
I3 Cd2A I1 . . 135.22(10) y
I3 Cd2A I2 . . 111.29(8) y
I1 Cd2A I2 . . 110.39(8) y
I3 Cd2A I2 . 2_666 93.89(6) y
I1 Cd2A I2 . 2_666 93.22(6) y
I2 Cd2A I2 . 2_666 101.58(6) y
I3 Cd2B I2 . . 112.91(9) y
I3 Cd2B I1 . . 132.97(9) y
I2 Cd2B I1 . . 110.57(8) y
I3 Cd2B I1 . 2_566 96.04(6) y
I2 Cd2B I1 . 2_566 102.86(6) y
I1 Cd2B I1 . 2_566 91.01(6) y
Cd1 O1 H1W . . 112.4 ?
Cd1 O1 H2W . . 113.0 ?
H1W O1 H2W . . 108.3 ?
C4 N1 N2 . . 118.3(3) ?
C1 N2 N1 . . 120.4(3) ?
C1 N2 Cd1 . . 126.3(2) ?
N1 N2 Cd1 . . 112.9(2) ?
C8 N3 N4 . . 117.2(3) ?
C5 N4 N3 . . 120.8(3) ?
C18 N5 N6 . . 117.1(3) ?
C15 N6 N5 . . 120.3(3) ?
C15 N6 Cd1 . . 123.9(2) ?
N5 N6 Cd1 . . 115.8(2) ?
C22 N7 N8 . . 117.0(3) ?
C19 N8 N7 . . 120.5(3) ?
N2 C1 C2 . . 123.5(3) ?
N2 C1 H1 . . 118.3 ?
C2 C1 H1 . . 118.3 ?
C3 C2 C1 . . 115.7(3) ?
C3 C2 C9 . . 122.3(3) ?
C1 C2 C9 . . 122.0(3) ?
C2 C3 C4 . . 118.6(3) ?
C2 C3 H3 . . 120.7 ?
C4 C3 H3 . . 120.7 ?
N1 C4 C3 . . 123.5(4) ?
N1 C4 H4 . . 118.2 ?
C3 C4 H4 . . 118.2 ?
N4 C5 C6 . . 124.0(4) ?
N4 C5 H5 . . 118.0 ?
C6 C5 H5 . . 118.0 ?
C7 C6 C5 . . 114.7(3) ?
C7 C6 C12 . . 124.5(3) ?
C5 C6 C12 . . 120.6(3) ?
C6 C7 C8 . . 118.2(4) ?
C6 C7 H7 . . 120.9 ?
C8 C7 H7 . . 120.9 ?
N3 C8 C7 . . 125.0(4) ?
N3 C8 H8 . . 117.5 ?
C7 C8 H8 . . 117.5 ?
C14 C9 C10 . . 118.3(3) ?
C14 C9 C2 . . 121.6(3) ?
C10 C9 C2 . . 120.0(3) ?
C11 C10 C9 . . 119.9(4) ?
C11 C10 H10 . . 120.1 ?
C9 C10 H10 . . 120.1 ?
C12 C11 C10 . . 121.7(3) ?
C12 C11 H11 . . 119.2 ?
C10 C11 H11 . . 119.2 ?
C11 C12 C13 . . 118.6(3) ?
C11 C12 C6 . . 121.6(3) ?
C13 C12 C6 . . 119.8(3) ?
C14 C13 C12 . . 119.9(4) ?
C14 C13 H13 . . 120.0 ?
C12 C13 H13 . . 120.0 ?
C9 C14 C13 . . 121.6(4) ?
C9 C14 H14 . . 119.2 ?
C13 C14 H14 . . 119.2 ?
N6 C15 C16 . . 124.8(3) ?
N6 C15 H15 . . 117.6 ?
C16 C15 H15 . . 117.6 ?
C17 C16 C15 . . 114.7(3) ?
C17 C16 C23 . . 123.9(3) ?
C15 C16 C23 . . 121.4(3) ?
C16 C17 C18 . . 118.4(3) ?
C16 C17 H17 . . 120.8 ?
C18 C17 H17 . . 120.8 ?
N5 C18 C17 . . 124.8(3) ?
N5 C18 H18 . . 117.6 ?
C17 C18 H18 . . 117.6 ?
N8 C19 C20 . . 125.1(3) ?
N8 C19 H19 . . 117.5 ?
C20 C19 H19 . . 117.5 ?
C21 C20 C19 . . 113.4(3) ?
C21 C20 C26 . . 123.8(3) ?
C19 C20 C26 . . 122.8(3) ?
C20 C21 C22 . . 119.8(4) ?
C20 C21 H21 . . 120.1 ?
C22 C21 H21 . . 120.1 ?
N7 C22 C21 . . 124.3(4) ?
N7 C22 H22 . . 117.9 ?
C21 C22 H22 . . 117.9 ?
C28 C23 C24 . . 117.5(3) ?
C28 C23 C16 . . 120.5(3) ?
C24 C23 C16 . . 122.1(3) ?
C25 C24 C23 . . 121.5(3) ?
C25 C24 H24 . . 119.3 ?
C23 C24 H24 . . 119.3 ?
C24 C25 C26 . . 120.9(3) ?
C24 C25 H25 . . 119.5 ?
C26 C25 H25 . . 119.5 ?
C25 C26 C27 . . 117.6(3) ?
C25 C26 C20 . . 122.6(3) ?
C27 C26 C20 . . 119.8(3) ?
C28 C27 C26 . . 121.1(3) ?
C28 C27 H27 . . 119.4 ?
C26 C27 H27 . . 119.4 ?
C27 C28 C23 . . 121.5(3) ?
C27 C28 H28 . . 119.3 ?
C23 C28 H28 . . 119.3 ?

loop_
_geom_bond_atom_site_label_1
_geom_bond_atom_site_label_2
_geom_bond_site_symmetry_2
_geom_bond_distance
_geom_bond_publ_flag
Cd1 O1 . 2.257(2) y
Cd1 O1 2_755 2.257(2) n
Cd1 N2 2_755 2.408(3) n
Cd1 N2 . 2.408(3) y
Cd1 N6 2_755 2.413(3) n
Cd1 N6 . 2.413(3) y
Cd2A Cd2B . 0.572(2) n
Cd2A I3 . 2.710(2) y
Cd2A I1 . 2.730(2) y
Cd2A I2 . 2.793(2) y
Cd2A I2 2_666 3.1201(14) y
Cd2B I3 . 2.709(2) y
Cd2B I2 . 2.741(2) y
Cd2B I1 . 2.776(2) y
Cd2B I1 2_566 3.0058(14) y
O1 H1W . 0.8500 ?
O1 H2W . 0.8500 ?
N1 C4 . 1.327(4) ?
N1 N2 . 1.341(4) ?
N2 C1 . 1.326(4) ?
N3 C8 . 1.308(5) ?
N3 N4 . 1.338(4) ?
N4 C5 . 1.318(4) ?
N5 C18 . 1.322(5) ?
N5 N6 . 1.347(4) ?
N6 C15 . 1.318(4) ?
N7 C22 . 1.314(5) ?
N7 N8 . 1.349(4) ?
N8 C19 . 1.316(4) ?
C1 C2 . 1.399(5) ?
C1 H1 . 0.9400 ?
C2 C3 . 1.371(5) ?
C2 C9 . 1.484(5) ?
C3 C4 . 1.388(5) ?
C3 H3 . 0.9400 ?
C4 H4 . 0.9400 ?
C5 C6 . 1.401(5) ?
C5 H5 . 0.9400 ?
C6 C7 . 1.370(5) ?
C6 C12 . 1.489(5) ?
C7 C8 . 1.384(5) ?
C7 H7 . 0.9400 ?
C8 H8 . 0.9400 ?
C9 C14 . 1.374(5) ?
C9 C10 . 1.403(5) ?
C10 C11 . 1.378(5) ?
C10 H10 . 0.9400 ?
C11 C12 . 1.373(5) ?
C11 H11 . 0.9400 ?
C12 C13 . 1.393(5) ?
C13 C14 . 1.384(5) ?
C13 H13 . 0.9400 ?
C14 H14 . 0.9400 ?
C15 C16 . 1.397(5) ?
C15 H15 . 0.9400 ?
C16 C17 . 1.370(5) ?
C16 C23 . 1.481(5) ?
C17 C18 . 1.386(5) ?
C17 H17 . 0.9400 ?
C18 H18 . 0.9400 ?
C19 C20 . 1.398(5) ?
C19 H19 . 0.9400 ?
C20 C21 . 1.370(5) ?
C20 C26 . 1.475(5) ?
C21 C22 . 1.380(5) ?
C21 H21 . 0.9400 ?
C22 H22 . 0.9400 ?
C23 C28 . 1.384(5) ?
C23 C24 . 1.393(5) ?
C24 C25 . 1.374(5) ?
C24 H24 . 0.9400 ?
C25 C26 . 1.390(5) ?
C25 H25 . 0.9400 ?
C26 C27 . 1.397(5) ?
C27 C28 . 1.372(5) ?
C27 H27 . 0.9400 ?
C28 H28 . 0.9400 ?

loop_
_geom_hbond_atom_site_label_D
_geom_hbond_atom_site_label_H
_geom_hbond_atom_site_label_A
_geom_hbond_site_symmetry_A
_geom_hbond_distance_DH
_geom_hbond_distance_HA
_geom_hbond_distance_DA
_geom_hbond_angle_DHA
_geom_hbond_publ_flag
O1 H1W N4 1_645 0.85 1.90 2.748(4) 174 yes
O1 H2W N8 2_756 0.85 1.92 2.765(4) 174 yes
C1 H1 N7 2_756 0.94 2.66 3.597(5) 174 yes
C15 H15 N1 2_755 0.94 2.33 3.120(4) 141 yes
C3 H3 I3 2_665 0.94 3.14 4.073(4) 173 yes
C7 H7 I1 2_666 0.94 3.08 3.953(4) 155 yes
C13 H13 I3 . 0.94 3.34 4.075(4) 137 yes
C17 H17 I3 . 0.94 3.11 3.655(4) 119 yes
C18 H18 I3 . 0.94 3.22 3.729(4) 116 yes
C21 H21 I2 1_645 0.94 3.17 4.041(4) 155 yes
C27 H27 I1 2_656 0.94 3.33 4.004(4) 130 yes

loop_
_geom_torsion_atom_site_label_1
_geom_torsion_atom_site_label_2
_geom_torsion_atom_site_label_3
_geom_torsion_atom_site_label_4
_geom_torsion_site_symmetry_1
_geom_torsion_site_symmetry_4
_geom_torsion
I3 Cd2B I1 Cd2B . 2_566 -99.21(10)
I2 Cd2B I1 Cd2B . 2_566 104.15(7)
I1 Cd2B I1 Cd2B 2_566 2_566 0.0
I3 Cd2A I2 Cd2A . 2_666 -98.86(8)
I1 Cd2A I2 Cd2A . 2_666 97.89(8)
I2 Cd2A I2 Cd2A 2_666 2_666 0.0
C4 N1 N2 C1 . . 0.6(5)
C4 N1 N2 Cd1 . . 174.4(3)
O1 Cd1 N2 C1 . . -54.1(3)
O1 Cd1 N2 C1 2_755 . 125.9(3)
N6 Cd1 N2 C1 2_755 . -144.5(3)
N6 Cd1 N2 C1 . . 35.5(3)
O1 Cd1 N2 N1 . . 132.5(2)
O1 Cd1 N2 N1 2_755 . -47.5(2)
N6 Cd1 N2 N1 2_755 . 42.1(2)
N6 Cd1 N2 N1 . . -137.9(2)
C8 N3 N4 C5 . . -0.2(5)
C18 N5 N6 C15 . . 1.2(5)
C18 N5 N6 Cd1 . . -176.7(3)
O1 Cd1 N6 C15 . . -58.7(3)
O1 Cd1 N6 C15 2_755 . 121.3(3)
N2 Cd1 N6 C15 2_755 . 33.6(3)
N2 Cd1 N6 C15 . . -146.4(3)
O1 Cd1 N6 N5 . . 119.0(2)
O1 Cd1 N6 N5 2_755 . -61.0(2)
N2 Cd1 N6 N5 2_755 . -148.6(2)
N2 Cd1 N6 N5 . . 31.4(2)
C22 N7 N8 C19 . . -0.6(5)
N1 N2 C1 C2 . . 0.4(5)
Cd1 N2 C1 C2 . . -172.5(3)
N2 C1 C2 C3 . . -1.1(5)
N2 C1 C2 C9 . . 177.1(3)
C1 C2 C3 C4 . . 0.7(5)
C9 C2 C3 C4 . . -177.5(3)
N2 N1 C4 C3 . . -1.0(6)
C2 C3 C4 N1 . . 0.3(6)
N3 N4 C5 C6 . . 0.9(6)
N4 C5 C6 C7 . . 0.1(5)
N4 C5 C6 C12 . . 176.5(3)
C5 C6 C7 C8 . . -1.6(6)
C12 C6 C7 C8 . . -177.8(3)
N4 N3 C8 C7 . . -1.4(6)
C6 C7 C8 N3 . . 2.4(7)
C3 C2 C9 C14 . . 145.7(4)
C1 C2 C9 C14 . . -32.4(5)
C3 C2 C9 C10 . . -31.8(5)
C1 C2 C9 C10 . . 150.1(4)
C14 C9 C10 C11 . . -2.0(6)
C2 C9 C10 C11 . . 175.6(3)
C9 C10 C11 C12 . . 0.4(6)
C10 C11 C12 C13 . . 1.7(6)
C10 C11 C12 C6 . . -177.2(3)
C7 C6 C12 C11 . . -146.0(4)
C5 C6 C12 C11 . . 38.0(5)
C7 C6 C12 C13 . . 35.2(6)
C5 C6 C12 C13 . . -140.9(4)
C11 C12 C13 C14 . . -2.2(6)
C6 C12 C13 C14 . . 176.7(3)
C10 C9 C14 C13 . . 1.4(6)
C2 C9 C14 C13 . . -176.1(3)
C12 C13 C14 C9 . . 0.6(6)
N5 N6 C15 C16 . . 0.0(5)
Cd1 N6 C15 C16 . . 177.7(3)
N6 C15 C16 C17 . . -1.2(5)
N6 C15 C16 C23 . . 178.7(3)
C15 C16 C17 C18 . . 1.2(5)
C23 C16 C17 C18 . . -178.7(3)
N6 N5 C18 C17 . . -1.1(6)
C16 C17 C18 N5 . . -0.1(6)
N7 N8 C19 C20 . . 0.5(6)
N8 C19 C20 C21 . . -0.2(5)
N8 C19 C20 C26 . . -179.8(3)
C19 C20 C21 C22 . . -0.1(5)
C26 C20 C21 C22 . . 179.6(4)
N8 N7 C22 C21 . . 0.4(6)
C20 C21 C22 N7 . . 0.0(7)
C17 C16 C23 C28 . . 149.5(4)
C15 C16 C23 C28 . . -30.4(5)
C17 C16 C23 C24 . . -30.9(5)
C15 C16 C23 C24 . . 149.2(4)
C28 C23 C24 C25 . . 2.0(6)
C16 C23 C24 C25 . . -177.6(3)
C23 C24 C25 C26 . . -0.9(6)
C24 C25 C26 C27 . . -0.8(6)
C24 C25 C26 C20 . . 176.9(3)
C21 C20 C26 C25 . . -162.6(4)
C19 C20 C26 C25 . . 17.0(5)
C21 C20 C26 C27 . . 15.0(6)
C19 C20 C26 C27 . . -165.4(4)
C25 C26 C27 C28 . . 1.3(6)
C20 C26 C27 C28 . . -176.4(4)
C26 C27 C28 C23 . . -0.2(6)
C24 C23 C28 C27 . . -1.5(6)
C16 C23 C28 C27 . . 178.2(4)
